data_7115979
loop_
_publ_author_name
'Pandurang V. Chouthaiwale'
'Fujie Tanaka'

_publ_section_title
;
 Reactions of pyruvates: organocatalytic synthesis of functionalized
 dihydropyrans in one pot and further transformations to functionalized
 carbocycles and heterocycles
;
_journal_name_full Chem.Commun.
_journal_page_first 14881
_journal_paper_doi 10.1039/C4cc06035K
_journal_volume 50
_journal_year 2014
_chemical_formula_moiety 'C15 H15 N O8'
_chemical_formula_sum 'C15 H15 N O8'
_chemical_formula_weight 337.29
_space_group_IT_number 2
_symmetry_cell_setting triclinic
_symmetry_Int_Tables_number 2
_symmetry_space_group_name_Hall '-P 1'
_symmetry_space_group_name_H-M 'P -1'
_atom_sites_solution_hydrogens geom
_atom_sites_solution_primary direct
_atom_sites_solution_secondary difmap
_cell_angle_alpha 75.630(5)
_cell_angle_beta 74.174(5)
_cell_angle_gamma 70.759(5)
_cell_formula_units_Z 2
_cell_length_a 7.86237(14)
_cell_length_b 8.12348(15)
_cell_length_c 13.2849(2)
_cell_measurement_reflns_used 7996
_cell_measurement_temperature 93
_cell_measurement_theta_max 68.22
_cell_measurement_theta_min 3.51
_cell_volume 758.94(4)
_computing_cell_refinement 'RAPID AUTO'
_computing_data_collection 'RAPID AUTO (Rigaku, ????)'
_computing_data_reduction 'RAPID AUTO'
_computing_molecular_graphics 'CrystalStructure 4.0'
_computing_publication_material 'CrystalStructure 4.0 (Rigaku, 2011)'
_computing_structure_refinement 'SHELXL97 (Sheldrick, 2008)'
_computing_structure_solution 'Il Milione (Burla, et al., 2007)'
_diffrn_ambient_temperature 93
_diffrn_detector_area_resol_mean 10.000
_diffrn_measured_fraction_theta_full 0.983
_diffrn_measured_fraction_theta_max 0.983
_diffrn_measurement_device_type 'Rigaku R-AXIS RAPID II'
_diffrn_measurement_method \w
_diffrn_radiation_type 'Cu K\a'
_diffrn_radiation_wavelength 1.54187
_diffrn_reflns_av_R_equivalents 0.0329
_diffrn_reflns_limit_h_max 9
_diffrn_reflns_limit_h_min -9
_diffrn_reflns_limit_k_max 9
_diffrn_reflns_limit_k_min -9
_diffrn_reflns_limit_l_max 15
_diffrn_reflns_limit_l_min -15
_diffrn_reflns_number 10791
_diffrn_reflns_theta_full 68.05
_diffrn_reflns_theta_max 68.05
_diffrn_reflns_theta_min 3.51
_diffrn_standards_number 0
_exptl_absorpt_coefficient_mu 1.048
_exptl_absorpt_correction_T_max 0.901
_exptl_absorpt_correction_T_min 0.665
_exptl_absorpt_correction_type multi-scan
_exptl_absorpt_process_details 'ABSCOR (Rigaku, 1995)'
_exptl_crystal_colour colorless
_exptl_crystal_density_diffrn 1.476
_exptl_crystal_density_method 'not measured'
_exptl_crystal_description block
_exptl_crystal_F_000 352.00
_exptl_crystal_size_max 0.160
_exptl_crystal_size_mid 0.110
_exptl_crystal_size_min 0.100
_refine_diff_density_max 0.40
_refine_diff_density_min -0.30
_refine_ls_extinction_method none
_refine_ls_goodness_of_fit_ref 1.079
_refine_ls_hydrogen_treatment constr
_refine_ls_number_parameters 220
_refine_ls_number_reflns 2718
_refine_ls_number_restraints 0
_refine_ls_R_factor_gt 0.0463
_refine_ls_shift/su_max 0.000
_refine_ls_structure_factor_coef Fsqd
_refine_ls_weighting_details 'w = 1/[\s^2^(Fo^2^)+(0.0571P)^2^+0.3929P] where P=(Fo^2^+2Fc^2^)/3'
_refine_ls_weighting_scheme calc
_refine_ls_wR_factor_ref 0.1275
_reflns_number_gt 2390
_reflns_number_total 2718
_reflns_threshold_expression F^2^>2.0\s(F^2^)
_cod_data_source_file c4cc06035k2.cif
_cod_data_source_block SX126a
_cod_original_cell_volume 758.95(4)
_cod_database_code 7115979

loop_
_symmetry_equiv_pos_site_id
_symmetry_equiv_pos_as_xyz
1 +X,+Y,+Z
2 -X,-Y,-Z

loop_
_atom_site_label
_atom_site_type_symbol
_atom_site_fract_x
_atom_site_fract_y
_atom_site_fract_z
_atom_site_U_iso_or_equiv
_atom_site_adp_type
_atom_site_occupancy
_atom_site_symmetry_multiplicity
_atom_site_calc_flag
_atom_site_refinement_flags
O1 O 0.56225(17) 0.11598(18) 0.10354(11) 0.0337(3) Uani 1 2 d .
O2 O 0.21467(18) 0.48488(18) 0.01640(11) 0.0354(3) Uani 1 2 d .
O3 O 0.48211(18) -0.12530(18) 0.21983(11) 0.0355(3) Uani 1 2 d .
O4 O 0.48357(18) 0.33376(19) -0.07362(11) 0.0367(3) Uani 1 2 d .
O5 O 0.90271(19) -0.0372(2) 0.18897(14) 0.0485(4) Uani 1 2 d .
O6 O 0.1398(2) 0.6541(2) 0.67684(12) 0.0516(4) Uani 1 2 d .
O7 O 0.2435(3) 0.8290(2) 0.54083(13) 0.0577(5) Uani 1 2 d .
O19 O 0.8449(2) -0.2329(3) 0.12316(19) 0.0759(7) Uani 1 2 d .
N17 N 0.2058(2) 0.6894(3) 0.58241(14) 0.0396(4) Uani 1 2 d .
C2 C 0.2424(3) 0.5576(3) 0.51535(16) 0.0335(4) Uani 1 2 d .
C3 C 0.3356(3) 0.1894(3) 0.31159(15) 0.0326(4) Uani 1 2 d .
C4 C 0.5891(3) -0.0108(3) 0.19937(16) 0.0325(4) Uani 1 2 d .
C5 C 0.3521(3) 0.4752(3) 0.34468(16) 0.0358(5) Uani 1 2 d .
C6 C 0.3016(3) 0.3185(3) 0.38506(15) 0.0317(4) Uani 1 2 d .
C7 C 0.1938(3) 0.4027(3) 0.55877(16) 0.0346(4) Uani 1 2 d .
C9 C 0.4006(3) 0.2500(3) 0.11405(16) 0.0326(4) Uani 1 2 d .
C10 C 0.2230(3) 0.2833(3) 0.49280(16) 0.0341(4) Uani 1 2 d .
C11 C 0.2902(3) 0.2866(3) 0.20589(15) 0.0329(4) Uani 1 2 d .
C12 C 0.3230(3) 0.5965(3) 0.40897(16) 0.0360(5) Uani 1 2 d .
C13 C 0.5393(3) 0.0805(3) 0.29426(16) 0.0334(4) Uani 1 2 d .
C14 C 0.1769(3) 0.6015(3) -0.08195(17) 0.0377(5) Uani 1 2 d .
C15 C 0.7947(3) -0.1093(3) 0.16731(17) 0.0362(5) Uani 1 2 d .
C16 C 1.0996(3) -0.1142(4) 0.1535(2) 0.0549(6) Uani 1 2 d .
C18 C 0.3718(3) 0.3578(3) 0.00862(16) 0.0317(4) Uani 1 2 d .
H3 H 0.51518 -0.1839 0.17041 0.0426 Uiso 1 2 calc R
H3A H 0.25657 0.10757 0.34488 0.0392 Uiso 1 2 calc R
H5 H 0.40758 0.49925 0.27158 0.0429 Uiso 1 2 calc R
H7 H 0.14145 0.37809 0.63234 0.0415 Uiso 1 2 calc R
H10 H 0.18899 0.17649 0.52139 0.0409 Uiso 1 2 calc R
H11 H 0.17775 0.37809 0.20477 0.0395 Uiso 1 2 calc R
H12 H 0.35726 0.70332 0.381 0.0432 Uiso 1 2 calc R
H13A H 0.61826 0.15948 0.28225 0.0400 Uiso 1 2 calc R
H13B H 0.56174 -0.00925 0.35854 0.0400 Uiso 1 2 calc R
H14A H 0.17258 0.53218 -0.13148 0.0452 Uiso 1 2 calc R
H14B H 0.27454 0.66038 -0.11357 0.0452 Uiso 1 2 calc R
H14C H 0.05818 0.69079 -0.06723 0.0452 Uiso 1 2 calc R
H16A H 1.1331 -0.24059 0.1839 0.0659 Uiso 1 2 calc R
H16B H 1.16798 -0.05443 0.17696 0.0659 Uiso 1 2 calc R
H16C H 1.13029 -0.09947 0.07579 0.0659 Uiso 1 2 calc R

loop_
_atom_site_aniso_label
_atom_site_aniso_U_11
_atom_site_aniso_U_22
_atom_site_aniso_U_33
_atom_site_aniso_U_12
_atom_site_aniso_U_13
_atom_site_aniso_U_23
O1 0.0281(7) 0.0326(8) 0.0365(8) -0.0007(6) -0.0068(6) -0.0099(6)
O2 0.0325(7) 0.0334(8) 0.0379(8) -0.0017(6) -0.0115(6) -0.0076(6)
O3 0.0317(7) 0.0342(8) 0.0422(8) -0.0087(6) -0.0036(6) -0.0147(6)
O4 0.0319(7) 0.0424(8) 0.0362(8) -0.0074(6) -0.0059(6) -0.0127(6)
O5 0.0268(7) 0.0501(10) 0.0733(11) -0.0025(7) -0.0132(7) -0.0273(8)
O6 0.0548(10) 0.0663(12) 0.0377(9) -0.0164(9) -0.0041(7) -0.0229(8)
O7 0.0864(13) 0.0456(10) 0.0492(10) -0.0211(9) -0.0164(9) -0.0163(8)
O19 0.0349(9) 0.0634(12) 0.1381(19) -0.0063(8) 0.0011(10) -0.0645(13)
N17 0.0377(9) 0.0425(11) 0.0408(10) -0.0051(8) -0.0130(8) -0.0143(8)
C2 0.0284(10) 0.0380(11) 0.0346(10) 0.0002(8) -0.0119(8) -0.0145(9)
C3 0.0285(10) 0.0328(11) 0.0361(11) -0.0037(8) -0.0076(8) -0.0108(8)
C4 0.0302(10) 0.0296(10) 0.0377(11) -0.0047(8) -0.0090(8) -0.0087(8)
C5 0.0340(10) 0.0384(12) 0.0337(11) -0.0056(9) -0.0063(8) -0.0111(9)
C6 0.0266(9) 0.0326(11) 0.0345(10) -0.0004(8) -0.0112(8) -0.0088(8)
C7 0.0304(10) 0.0383(11) 0.0319(10) -0.0020(9) -0.0091(8) -0.0080(8)
C9 0.0270(9) 0.0309(11) 0.0405(11) -0.0029(8) -0.0098(8) -0.0117(9)
C10 0.0314(10) 0.0332(11) 0.0347(10) -0.0027(8) -0.0108(8) -0.0048(8)
C11 0.0264(9) 0.0345(11) 0.0386(11) -0.0022(8) -0.0102(8) -0.0128(9)
C12 0.0342(10) 0.0346(11) 0.0388(11) -0.0067(9) -0.0100(8) -0.0072(9)
C13 0.0299(10) 0.0317(11) 0.0386(11) -0.0023(8) -0.0114(8) -0.0102(9)
C14 0.0367(11) 0.0359(11) 0.0404(11) -0.0078(9) -0.0144(9) -0.0029(9)
C15 0.0312(10) 0.0303(11) 0.0459(12) -0.0038(9) -0.0095(9) -0.0097(9)
C16 0.0279(11) 0.0569(16) 0.0792(18) -0.0017(10) -0.0153(11) -0.0197(13)
C18 0.0278(10) 0.0322(11) 0.0402(11) -0.0075(8) -0.0100(8) -0.0130(9)

loop_
_atom_type_symbol
_atom_type_description
_atom_type_scat_dispersion_real
_atom_type_scat_dispersion_imag
_atom_type_scat_source
C C 0.0181 0.0091
;
International Tables for Crystallography
(1992, Vol. C, Tables 4.2.6.8 and 6.1.1.4)
;
H H 0.0000 0.0000
;
International Tables for Crystallography
(1992, Vol. C, Table 6.1.1.4)
;
N N 0.0311 0.0180
;
International Tables for Crystallography
(1992, Vol. C, Tables 4.2.6.8 and 6.1.1.4)
;
O O 0.0492 0.0322
;
International Tables for Crystallography
(1992, Vol. C, Tables 4.2.6.8 and 6.1.1.4)
;

loop_
_geom_angle_atom_site_label_1
_geom_angle_atom_site_label_2
_geom_angle_atom_site_label_3
_geom_angle
_geom_angle_publ_flag
C4 O1 C9 114.77(13) yes
C14 O2 C18 116.14(14) yes
C15 O5 C16 116.2(2) yes
O6 N17 O7 123.3(2) yes
O6 N17 C2 118.31(19) yes
O7 N17 C2 118.34(17) yes
N17 C2 C7 119.71(17) yes
N17 C2 C12 117.9(2) yes
C7 C2 C12 122.4(2) yes
C6 C3 C11 110.70(16) yes
C6 C3 C13 109.51(19) yes
C11 C3 C13 109.03(15) yes
O1 C4 O3 110.80(19) yes
O1 C4 C13 111.25(16) yes
O1 C4 C15 100.67(14) yes
O3 C4 C13 108.45(15) yes
O3 C4 C15 110.40(17) yes
C13 C4 C15 115.1(2) yes
C6 C5 C12 121.33(18) yes
C3 C6 C5 119.55(17) yes
C3 C6 C10 121.59(19) yes
C5 C6 C10 118.8(2) yes
C2 C7 C10 118.64(18) yes
O1 C9 C11 124.97(18) yes
O1 C9 C18 110.80(15) yes
C11 C9 C18 124.10(16) yes
C6 C10 C7 120.7(2) yes
C3 C11 C9 122.77(16) yes
C2 C12 C5 118.0(2) yes
C3 C13 C4 110.36(19) yes
O5 C15 O19 125.07(19) yes
O5 C15 C4 112.85(19) yes
O19 C15 C4 122.0(2) yes
O2 C18 O4 124.72(17) yes
O2 C18 C9 111.92(15) yes
O4 C18 C9 123.31(15) yes
C4 O3 H3 109.472 no
C6 C3 H3A 109.188 no
C11 C3 H3A 109.197 no
C13 C3 H3A 109.189 no
C6 C5 H5 119.341 no
C12 C5 H5 119.333 no
C2 C7 H7 120.679 no
C10 C7 H7 120.681 no
C6 C10 H10 119.651 no
C7 C10 H10 119.640 no
C3 C11 H11 118.619 no
C9 C11 H11 118.616 no
C2 C12 H12 120.984 no
C5 C12 H12 120.980 no
C3 C13 H13A 109.580 no
C3 C13 H13B 109.582 no
C4 C13 H13A 109.585 no
C4 C13 H13B 109.577 no
H13A C13 H13B 108.117 no
O2 C14 H14A 109.472 no
O2 C14 H14B 109.465 no
O2 C14 H14C 109.472 no
H14A C14 H14B 109.475 no
H14A C14 H14C 109.471 no
H14B C14 H14C 109.473 no
O5 C16 H16A 109.472 no
O5 C16 H16B 109.475 no
O5 C16 H16C 109.467 no
H16A C16 H16B 109.477 no
H16A C16 H16C 109.463 no
H16B C16 H16C 109.474 no

loop_
_geom_bond_atom_site_label_1
_geom_bond_atom_site_label_2
_geom_bond_distance
_geom_bond_publ_flag
O1 C4 1.442(2) yes
O1 C9 1.374(2) yes
O2 C14 1.451(2) yes
O2 C18 1.322(2) yes
O3 C4 1.383(3) yes
O4 C18 1.214(2) yes
O5 C15 1.301(3) yes
O5 C16 1.456(2) yes
O6 N17 1.221(2) yes
O7 N17 1.225(3) yes
O19 C15 1.189(3) yes
N17 C2 1.467(3) yes
C2 C7 1.378(3) yes
C2 C12 1.386(3) yes
C3 C6 1.518(3) yes
C3 C11 1.503(3) yes
C3 C13 1.539(2) yes
C4 C13 1.515(3) yes
C4 C15 1.542(3) yes
C5 C6 1.395(3) yes
C5 C12 1.384(3) yes
C6 C10 1.394(3) yes
C7 C10 1.388(3) yes
C9 C11 1.328(3) yes
C9 C18 1.487(3) yes
O3 H3 0.840 no
C3 H3A 1.000 no
C5 H5 0.950 no
C7 H7 0.950 no
C10 H10 0.950 no
C11 H11 0.950 no
C12 H12 0.950 no
C13 H13A 0.990 no
C13 H13B 0.990 no
C14 H14A 0.980 no
C14 H14B 0.980 no
C14 H14C 0.980 no
C16 H16A 0.980 no
C16 H16B 0.980 no
C16 H16C 0.980 no

loop_
_geom_contact_atom_site_label_1
_geom_contact_atom_site_label_2
_geom_contact_distance
_geom_contact_publ_flag
_geom_contact_site_symmetry_2
O1 O2 3.5207(17) no .
O1 O4 2.6567(19) no .
O1 O5 2.960(2) no .
O1 O19 2.973(2) no .
O1 C3 2.933(2) no .
O2 C11 2.731(2) no .
O3 O5 3.506(2) no .
O3 O19 2.733(2) no .
O3 C3 2.861(3) no .
O3 C9 2.960(2) no .
O3 C11 3.166(2) no .
O4 C11 3.584(2) no .
O4 C14 2.669(2) no .
O5 C13 2.778(2) no .
O6 C7 2.732(3) no .
O6 C12 3.542(3) no .
O7 C7 3.555(3) no .
O7 C12 2.701(3) no .
O19 C16 2.647(4) no .
C2 C6 2.761(3) no .
C4 C11 2.760(2) no .
C5 C7 2.776(3) no .
C5 C11 2.893(4) no .
C5 C13 3.212(3) no .
C9 C13 2.760(3) no .
C9 C15 3.583(3) no .
C10 C12 2.787(3) no .
C10 C13 3.426(3) no .
O1 C14 3.465(3) no 2_665
O2 O2 3.442(2) no 2_565
O2 O4 3.496(3) no 2_665
O2 O19 3.270(2) no 1_465
O2 O19 3.292(3) no 2_655
O2 C14 3.223(3) no 2_565
O3 O4 2.785(2) no 2_655
O3 C5 3.594(3) no 1_545
O3 C12 3.212(2) no 1_545
O3 C16 3.325(3) no 1_455
O4 O2 3.496(3) no 2_665
O4 O3 2.785(2) no 2_655
O4 O19 3.219(3) no 2_655
O4 C16 3.200(2) no 2_755
O4 C18 3.436(3) no 2_665
O5 C14 3.386(3) no 2_665
O6 C3 3.502(3) no 2_566
O6 C11 3.243(2) no 2_566
O6 C14 3.207(3) no 1_556
O7 C10 3.542(3) no 1_565
O7 C13 3.453(3) no 2_666
O19 O2 3.270(2) no 1_645
O19 O2 3.292(3) no 2_655
O19 O4 3.219(3) no 2_655
O19 C14 3.416(3) no 1_645
O19 C14 3.240(4) no 2_655
O19 C18 3.263(4) no 2_655
N17 C5 3.597(3) no 2_666
C2 C10 3.478(3) no 2_566
C2 C12 3.561(3) no 2_666
C3 O6 3.502(3) no 2_566
C5 O3 3.594(3) no 1_565
C5 N17 3.597(3) no 2_666
C7 C7 3.524(3) no 2_566
C7 C10 3.544(3) no 2_566
C10 O7 3.542(3) no 1_545
C10 C2 3.478(3) no 2_566
C10 C7 3.544(3) no 2_566
C11 O6 3.243(2) no 2_566
C12 O3 3.212(2) no 1_565
C12 C2 3.561(3) no 2_666
C13 O7 3.453(3) no 2_666
C14 O1 3.465(3) no 2_665
C14 O2 3.223(3) no 2_565
C14 O5 3.386(3) no 2_665
C14 O6 3.207(3) no 1_554
C14 O19 3.416(3) no 1_465
C14 O19 3.240(4) no 2_655
C16 O3 3.325(3) no 1_655
C16 O4 3.200(2) no 2_755
C18 O4 3.436(3) no 2_665
C18 O19 3.263(4) no 2_655
C18 C18 3.466(3) no 2_665
O1 H3 2.4902 no .
O1 H3A 3.4434 no .
O1 H11 3.2315 no .
O1 H13A 2.6542 no .
O1 H13B 3.2857 no .
O2 H11 2.4065 no .
O3 H3A 2.6880 no .
O3 H13A 3.2022 no .
O3 H13B 2.5607 no .
O4 H14A 2.6420 no .
O4 H14B 2.6316 no .
O5 H13A 2.4911 no .
O5 H13B 2.9786 no .
O6 H7 2.4517 no .
O7 H12 2.4062 no .
O19 H3 2.4147 no .
O19 H16A 2.5821 no .
O19 H16C 2.6644 no .
N17 H7 2.6304 no .
N17 H12 2.6059 no .
C2 H5 3.2345 no .
C2 H10 3.2380 no .
C3 H5 2.6551 no .
C3 H10 2.7001 no .
C4 H3A 2.8293 no .
C5 H3A 3.3103 no .
C5 H10 3.2599 no .
C5 H11 2.9644 no .
C5 H13A 2.8667 no .
C6 H7 3.2778 no .
C6 H11 2.7028 no .
C6 H12 3.2823 no .
C6 H13A 2.5755 no .
C6 H13B 2.8068 no .
C7 H12 3.2777 no .
C9 H3 3.2808 no .
C9 H3A 3.0387 no .
C9 H5 3.2742 no .
C9 H13A 2.9839 no .
C10 H3A 2.6135 no .
C10 H5 3.2578 no .
C10 H13B 3.3562 no .
C11 H5 2.6144 no .
C11 H13A 2.8109 no .
C11 H13B 3.3179 no .
C12 H7 3.2768 no .
C13 H3 3.0901 no .
C13 H5 3.1742 no .
C13 H10 3.5382 no .
C13 H11 3.3507 no .
C15 H3 2.4525 no .
C15 H13A 2.7436 no .
C15 H13B 2.8241 no .
C15 H16A 2.5686 no .
C15 H16B 3.1503 no .
C15 H16C 2.6052 no .
C18 H11 2.6505 no .
C18 H14A 2.5971 no .
C18 H14B 2.5925 no .
C18 H14C 3.1657 no .
H3 H3A 3.4775 no .
H3 H13B 3.3158 no .
H3A H5 3.5781 no .
H3A H10 2.4229 no .
H3A H11 2.5257 no .
H3A H13A 2.8779 no .
H3A H13B 2.3112 no .
H5 H11 2.7390 no .
H5 H12 2.3384 no .
H5 H13A 2.7024 no .
H7 H10 2.3428 no .
H10 H13B 3.2854 no .
O1 H14B 2.5913 no 2_665
O1 H16C 2.8881 no 2_755
O2 H14A 3.0431 no 2_565
O2 H14C 2.8007 no 2_565
O2 H16A 3.3285 no 1_465
O2 H16C 3.4676 no 1_465
O3 H5 3.1679 no 1_545
O3 H12 2.4002 no 1_545
O3 H16A 3.3563 no 1_455
O3 H16B 2.5344 no 1_455
O4 H3 1.9743 no 2_655
O4 H5 2.6936 no 2_665
O4 H14B 3.5358 no 2_665
O4 H16A 2.9054 no 2_755
O4 H16B 3.1523 no 2_755
O4 H16C 3.0019 no 2_755
O5 H7 3.2166 no 2_656
O5 H14B 2.9568 no 2_665
O5 H14C 2.9442 no 2_665
O5 H16C 3.4700 no 2_755
O6 H3A 3.1274 no 2_566
O6 H5 3.5594 no 2_666
O6 H11 2.6192 no 2_566
O6 H13A 3.0131 no 2_666
O6 H14A 2.5435 no 1_556
O6 H14B 3.2547 no 1_556
O6 H14C 3.3538 no 1_556
O7 H3A 2.9984 no 1_565
O7 H10 2.6680 no 1_565
O7 H13A 2.8782 no 2_666
O7 H13B 3.3367 no 1_565
O7 H13B 3.1371 no 2_666
O19 H7 3.1871 no 2_656
O19 H11 3.5220 no 1_645
O19 H14A 2.4535 no 2_655
O19 H14C 2.7152 no 1_645
O19 H16C 3.2921 no 2_755
N17 H3A 3.4342 no 2_566
N17 H10 3.4763 no 2_566
N17 H13A 3.1976 no 2_666
C2 H10 3.4581 no 2_566
C2 H12 3.5799 no 2_666
C4 H12 3.4852 no 1_545
C4 H14B 3.2074 no 2_665
C4 H16B 3.5410 no 1_455
C5 H3 3.4943 no 1_565
C5 H16A 3.1297 no 1_465
C6 H7 3.5724 no 2_566
C7 H13B 3.2367 no 2_656
C9 H14B 2.8755 no 2_665
C9 H16B 3.3589 no 1_455
C10 H13B 2.9798 no 2_656
C11 H14B 3.4382 no 2_665
C11 H16A 3.5881 no 1_465
C11 H16B 3.3513 no 1_455
C12 H3 3.4448 no 1_565
C12 H16A 3.4770 no 1_465
C13 H10 3.5065 no 2_656
C13 H14B 3.1530 no 2_665
C14 H5 3.5299 no 2_665
C14 H11 3.5369 no 2_565
C14 H13A 3.2561 no 2_665
C14 H14A 3.5999 no 2_565
C14 H14C 3.3974 no 2_565
C14 H16C 3.4563 no 1_465
C15 H7 3.0373 no 2_656
C15 H14A 3.5007 no 2_655
C15 H14B 3.4231 no 2_665
C15 H16C 3.2490 no 2_755
C16 H3 3.1881 no 1_655
C16 H5 3.5775 no 1_645
C16 H14C 3.2696 no 2_665
C18 H3 2.8510 no 2_655
C18 H14B 3.3820 no 2_665
C18 H14C 3.3887 no 2_565
H3 O4 1.9743 no 2_655
H3 C5 3.4943 no 1_545
H3 C12 3.4448 no 1_545
H3 C16 3.1881 no 1_455
H3 C18 2.8510 no 2_655
H3 H5 2.8714 no 1_545
H3 H12 2.7912 no 1_545
H3 H14A 3.1233 no 2_655
H3 H16A 3.1378 no 1_455
H3 H16B 2.5670 no 1_455
H3 H16C 3.3893 no 1_455
H3A O6 3.1274 no 2_566
H3A O7 2.9984 no 1_545
H3A N17 3.4342 no 2_566
H3A H12 3.0582 no 1_545
H3A H16B 3.1784 no 1_455
H5 O3 3.1679 no 1_565
H5 O4 2.6936 no 2_665
H5 O6 3.5594 no 2_666
H5 C14 3.5299 no 2_665
H5 C16 3.5775 no 1_465
H5 H3 2.8714 no 1_565
H5 H14A 3.2795 no 2_665
H5 H14B 2.9475 no 2_665
H5 H16A 2.7611 no 1_465
H5 H16B 3.5780 no 1_465
H7 O5 3.2166 no 2_656
H7 O19 3.1871 no 2_656
H7 C6 3.5724 no 2_566
H7 C15 3.0373 no 2_656
H7 H11 3.2853 no 2_566
H7 H13B 3.1311 no 2_656
H7 H16A 3.0378 no 2_656
H10 O7 2.6680 no 1_545
H10 N17 3.4763 no 2_566
H10 C2 3.4581 no 2_566
H10 C13 3.5065 no 2_656
H10 H13A 3.5280 no 2_656
H10 H13B 2.6657 no 2_656
H11 O6 2.6192 no 2_566
H11 O19 3.5220 no 1_465
H11 C14 3.5369 no 2_565
H11 H7 3.2853 no 2_566
H11 H14A 2.9755 no 2_565
H11 H14C 3.1832 no 2_565
H11 H16A 2.9505 no 1_465
H12 O3 2.4002 no 1_565
H12 C2 3.5799 no 2_666
H12 C4 3.4852 no 1_565
H12 H3 2.7912 no 1_565
H12 H3A 3.0582 no 1_565
H12 H13B 3.1610 no 1_565
H12 H16A 3.4009 no 1_465
H12 H16B 3.3253 no 1_465
H13A O6 3.0131 no 2_666
H13A O7 2.8782 no 2_666
H13A N17 3.1976 no 2_666
H13A C14 3.2561 no 2_665
H13A H10 3.5280 no 2_656
H13A H14A 3.3791 no 2_665
H13A H14B 2.4553 no 2_665
H13A H14C 3.5301 no 2_665
H13B O7 3.3367 no 1_545
H13B O7 3.1371 no 2_666
H13B C7 3.2367 no 2_656
H13B C10 2.9798 no 2_656
H13B H7 3.1311 no 2_656
H13B H10 2.6657 no 2_656
H13B H12 3.1610 no 1_545
H14A O2 3.0431 no 2_565
H14A O6 2.5435 no 1_554
H14A O19 2.4535 no 2_655
H14A C14 3.5999 no 2_565
H14A C15 3.5007 no 2_655
H14A H3 3.1233 no 2_655
H14A H5 3.2795 no 2_665
H14A H11 2.9755 no 2_565
H14A H13A 3.3791 no 2_665
H14A H14C 3.2744 no 2_565
H14B O1 2.5913 no 2_665
H14B O4 3.5358 no 2_665
H14B O5 2.9568 no 2_665
H14B O6 3.2547 no 1_554
H14B C4 3.2074 no 2_665
H14B C9 2.8755 no 2_665
H14B C11 3.4382 no 2_665
H14B C13 3.1530 no 2_665
H14B C15 3.4231 no 2_665
H14B C18 3.3820 no 2_665
H14B H5 2.9475 no 2_665
H14B H13A 2.4553 no 2_665
H14B H16C 3.2927 no 1_465
H14C O2 2.8007 no 2_565
H14C O5 2.9442 no 2_665
H14C O6 3.3538 no 1_554
H14C O19 2.7152 no 1_465
H14C C14 3.3974 no 2_565
H14C C16 3.2696 no 2_665
H14C C18 3.3887 no 2_565
H14C H11 3.1832 no 2_565
H14C H13A 3.5301 no 2_665
H14C H14A 3.2744 no 2_565
H14C H14C 3.4446 no 2_565
H14C H16B 3.1349 no 2_665
H14C H16C 3.1090 no 1_465
H14C H16C 3.1453 no 2_665
H16A O2 3.3285 no 1_645
H16A O3 3.3563 no 1_655
H16A O4 2.9054 no 2_755
H16A C5 3.1297 no 1_645
H16A C11 3.5881 no 1_645
H16A C12 3.4770 no 1_645
H16A H3 3.1378 no 1_655
H16A H5 2.7611 no 1_645
H16A H7 3.0378 no 2_656
H16A H11 2.9505 no 1_645
H16A H12 3.4009 no 1_645
H16B O3 2.5344 no 1_655
H16B O4 3.1523 no 2_755
H16B C4 3.5410 no 1_655
H16B C9 3.3589 no 1_655
H16B C11 3.3513 no 1_655
H16B H3 2.5670 no 1_655
H16B H3A 3.1784 no 1_655
H16B H5 3.5780 no 1_645
H16B H12 3.3253 no 1_645
H16B H14C 3.1349 no 2_665
H16C O1 2.8881 no 2_755
H16C O2 3.4676 no 1_645
H16C O4 3.0019 no 2_755
H16C O5 3.4700 no 2_755
H16C O19 3.2921 no 2_755
H16C C14 3.4563 no 1_645
H16C C15 3.2490 no 2_755
H16C H3 3.3893 no 1_655
H16C H14B 3.2927 no 1_645
H16C H14C 3.1090 no 1_645
H16C H14C 3.1453 no 2_665
H16C H16C 3.0524 no 2_755

loop_
_geom_hbond_atom_site_label_D
_geom_hbond_atom_site_label_H
_geom_hbond_atom_site_label_A
_geom_hbond_site_symmetry_A
_geom_hbond_distance_DA
_geom_hbond_distance_DH
_geom_hbond_distance_HA
_geom_hbond_angle_DHA
_geom_hbond_publ_flag
O3 H3 O4 2_655 2.785(2) 0.840 1.974 162.0 no
O3 H3 O19 . 2.733(2) 0.840 2.415 103.3 no

loop_
_geom_torsion_atom_site_label_1
_geom_torsion_atom_site_label_2
_geom_torsion_atom_site_label_3
_geom_torsion_atom_site_label_4
_geom_torsion
_geom_torsion_publ_flag
C4 O1 C9 C11 12.6(3) no
C4 O1 C9 C18 -171.44(17) no
C9 O1 C4 O3 76.4(2) no
C9 O1 C4 C13 -44.3(2) no
C9 O1 C4 C15 -166.80(17) no
C14 O2 C18 O4 0.2(3) no
C14 O2 C18 C9 177.88(18) no
C16 O5 C15 O19 1.3(3) no
C16 O5 C15 C4 -175.35(16) no
O6 N17 C2 C7 3.1(3) no
O6 N17 C2 C12 -177.90(16) no
O7 N17 C2 C7 -177.06(17) no
O7 N17 C2 C12 1.9(3) no
N17 C2 C7 C10 177.42(15) no
N17 C2 C12 C5 -177.89(15) no
C7 C2 C12 C5 1.1(3) no
C12 C2 C7 C10 -1.5(3) no
C6 C3 C11 C9 133.6(2) no
C11 C3 C6 C5 -41.0(2) no
C11 C3 C6 C10 139.85(16) no
C6 C3 C13 C4 -164.26(13) no
C13 C3 C6 C5 79.25(19) no
C13 C3 C6 C10 -99.91(19) no
C11 C3 C13 C4 -43.0(2) no
C13 C3 C11 C9 13.0(3) no
O1 C4 C13 C3 60.6(2) no
O1 C4 C15 O5 89.4(2) no
O1 C4 C15 O19 -87.4(2) no
O3 C4 C13 C3 -61.53(17) no
O3 C4 C15 O5 -153.49(16) no
O3 C4 C15 O19 29.7(3) no
C13 C4 C15 O5 -30.3(2) no
C13 C4 C15 O19 152.90(18) no
C15 C4 C13 C3 174.25(14) no
C6 C5 C12 C2 0.2(3) no
C12 C5 C6 C3 179.82(16) no
C12 C5 C6 C10 -1.0(3) no
C3 C6 C10 C7 179.70(15) no
C5 C6 C10 C7 0.5(3) no
C2 C7 C10 C6 0.7(3) no
O1 C9 C11 C3 3.5(4) no
O1 C9 C18 O2 178.36(18) no
O1 C9 C18 O4 -3.9(3) no
C11 C9 C18 O2 -5.7(3) no
C11 C9 C18 O4 172.0(2) no
C18 C9 C11 C3 -171.9(2) no
